data_7716909
loop_
_publ_author_name
'&#xc1;lvarez-Miguel, Luc&#xed;a'
'Del Carmen-Rodr&#xed;guez, Clara'
'Valle, Mar&#xed;a'
'&#xc1;lvarez, Celedonio M'
'Mart&#xed;n-&#xc1;lvarez, Jos&#xe9; M'
'Garc&#xed;a-Rodr&#xed;guez, Ra&#xfa;l'
'Miguel, Daniel'

_publ_section_title
;
 Synthesis and reactivity of air stable Ni(II) complexes with isocyanides
 and dialkyldithiophosphate ligands: acyclic diaminocarbene formation.
;
_journal_issue 36
_journal_name_full 'Dalton transactions (Cambridge, England : 2003)'
_journal_page_first 15101
_journal_page_last 15112
_journal_paper_doi 10.1039/d4dt01915f
_journal_volume 53
_journal_year 2024
_chemical_formula_moiety 'C31 H47 N4 Ni O2 P S2'
_chemical_formula_sum 'C31 H47 N4 Ni O2 P S2'
_chemical_formula_weight 661.52
_space_group_crystal_system orthorhombic
_space_group_IT_number 61
_space_group_name_Hall '-P 2ac 2ab'
_space_group_name_H-M_alt 'P b c a'
_atom_sites_solution_hydrogens mixed
_atom_sites_solution_primary dual
_audit_creation_date 2023-10-04
_audit_creation_method
;
Olex2 1.3
(compiled 2020.11.12 svn.r5f609507 for OlexSys, GUI svn.r6408)
;
_audit_update_record
;
2023-10-04 deposited with the CCDC.	2024-08-26 downloaded from the CCDC.
;
_cell_angle_alpha 90
_cell_angle_beta 90
_cell_angle_gamma 90
_cell_formula_units_Z 8
_cell_length_a 17.6491(10)
_cell_length_b 21.2342(13)
_cell_length_c 17.9976(8)
_cell_measurement_reflns_used 4410
_cell_measurement_temperature 293(2)
_cell_measurement_theta_max 28.2910
_cell_measurement_theta_min 2.6850
_cell_volume 6744.9(6)
_computing_cell_refinement 'CrysAlisPro 1.171.40.67a (Rigaku OD, 2019)'
_computing_data_collection 'CrysAlisPro 1.171.40.67a (Rigaku OD, 2019)'
_computing_data_reduction 'CrysAlisPro 1.171.40.67a (Rigaku OD, 2019)'
_computing_molecular_graphics 'Olex2 1.3 (Dolomanov et al., 2009)'
_computing_publication_material 'Olex2 1.3 (Dolomanov et al., 2009)'
_computing_structure_refinement 'SHELXL 2014/7 (Sheldrick, 2015)'
_computing_structure_solution 'SHELXT 2014/5 (Sheldrick, 2014)'
_diffrn_ambient_temperature 293(2)
_diffrn_detector 'CCD plate'
_diffrn_detector_area_resol_mean 10.4757
_diffrn_detector_type Atlas
_diffrn_measured_fraction_theta_full 0.999
_diffrn_measured_fraction_theta_max 0.854
_diffrn_measurement_details
;
List of Runs (angles in degrees, time in seconds):

  # Type    Start    End  Width  t~exp~   \w     \q     \k     \f   Frames
#--------------------------------------------------------------------------
  1  \w    -81.00  -4.00   1.00   90.89    --  -10.64 -37.00-180.00   77
  2  \w     35.00  78.00   1.00   90.89    --   12.51 178.00 120.00   43
  3  \w     70.00  98.00   1.00   90.89    --   12.51-178.00-120.00   28
;
_diffrn_measurement_device 'four-circle diffractometer'
_diffrn_measurement_device_type 'SuperNova, Dual, Cu at home/near, Atlas'
_diffrn_measurement_method '\w scans'
_diffrn_orient_matrix_type 'CrysAlisPro convention (1999,Acta A55,543-557)'
_diffrn_orient_matrix_UB_11 -0.0394478000
_diffrn_orient_matrix_UB_12 -0.0018639000
_diffrn_orient_matrix_UB_13 0.0071707000
_diffrn_orient_matrix_UB_21 0.0019164000
_diffrn_orient_matrix_UB_22 0.0286321000
_diffrn_orient_matrix_UB_23 0.0201889000
_diffrn_orient_matrix_UB_31 -0.0073670000
_diffrn_orient_matrix_UB_32 0.0170945000
_diffrn_orient_matrix_UB_33 -0.0331008000
_diffrn_radiation_monochromator mirror
_diffrn_radiation_probe x-ray
_diffrn_radiation_type 'Mo K\a'
_diffrn_radiation_wavelength 0.71073
_diffrn_reflns_av_R_equivalents 0.0905
_diffrn_reflns_av_unetI/netI 0.1379
_diffrn_reflns_Laue_measured_fraction_full 0.999
_diffrn_reflns_Laue_measured_fraction_max 0.854
_diffrn_reflns_limit_h_max 16
_diffrn_reflns_limit_h_min -24
_diffrn_reflns_limit_k_max 29
_diffrn_reflns_limit_k_min -20
_diffrn_reflns_limit_l_max 24
_diffrn_reflns_limit_l_min -21
_diffrn_reflns_number 25073
_diffrn_reflns_point_group_measured_fraction_full 0.999
_diffrn_reflns_point_group_measured_fraction_max 0.854
_diffrn_reflns_theta_full 25.242
_diffrn_reflns_theta_max 29.739
_diffrn_reflns_theta_min 2.263
_diffrn_source 'micro-focus sealed X-ray tube'
_diffrn_source_type 'SuperNova (Mo) X-ray Source'
_exptl_absorpt_coefficient_mu 0.780
_exptl_absorpt_correction_T_max 0.941
_exptl_absorpt_correction_T_min 0.817
_exptl_absorpt_correction_type analytical
_exptl_absorpt_process_details
;
CrysAlisPro 1.171.40.67a (Rigaku Oxford Diffraction, 2019)
Analytical numeric absorption correction using a multifaceted crystal
			model based on expressions derived by R.C. Clark & J.S. Reid.
(Clark, R. C. & Reid, J. S. (1995). Acta Cryst. A51, 887-897)
Empirical absorption correction using spherical harmonics,
 implemented in SCALE3 ABSPACK scaling algorithm.
;
_exptl_crystal_colour yellow
_exptl_crystal_colour_primary yellow
_exptl_crystal_density_diffrn 1.303
_exptl_crystal_description needle
_exptl_crystal_F_000 2816
_exptl_crystal_size_max 0.29
_exptl_crystal_size_mid 0.111
_exptl_crystal_size_min 0.056
_refine_diff_density_max 0.610
_refine_diff_density_min -0.670
_refine_diff_density_rms 0.077
_refine_ls_extinction_method none
_refine_ls_goodness_of_fit_ref 1.030
_refine_ls_hydrogen_treatment mixed
_refine_ls_matrix_type full
_refine_ls_number_parameters 385
_refine_ls_number_reflns 8204
_refine_ls_number_restraints 0
_refine_ls_restrained_S_all 1.030
_refine_ls_R_factor_all 0.1475
_refine_ls_R_factor_gt 0.0654
_refine_ls_shift/su_max 0.001
_refine_ls_shift/su_mean 0.000
_refine_ls_structure_factor_coef Fsqd
_refine_ls_weighting_details 'w=1/[\s^2^(Fo^2^)+(0.0310P)^2^] where P=(Fo^2^+2Fc^2^)/3'
_refine_ls_weighting_scheme calc
_refine_ls_wR_factor_gt 0.1196
_refine_ls_wR_factor_ref 0.1494
_reflns_Friedel_coverage 0.000
_reflns_number_gt 3878
_reflns_number_total 8204
_reflns_threshold_expression 'I > 2\s(I)'
_cod_data_source_file d4dt01915f2.cif
_cod_data_source_block m246a
_cod_depositor_comments 'Adding full bibliography for 7716902--7716918.cif.'
_cod_original_cell_volume 6744.8(6)
_cod_database_code 7716909
_shelx_shelxl_version_number 2014/7
_chemical_oxdiff_formula 'C300  H300  N20  O20  P10  S20  Ni10  '
_chemical_oxdiff_usercomment 'yellow needle'
_shelx_space_group_comment
;
The symmetry employed for this shelxl refinement is uniquely defined
by the following loop, which should always be used as a source of
symmetry information in preference to the above space-group names.
They are only intended as comments.
;
_shelx_estimated_absorpt_t_max 0.958
_shelx_estimated_absorpt_t_min 0.805
_reflns_odcompleteness_completeness 99.74
_reflns_odcompleteness_iscentric 1
_reflns_odcompleteness_theta 26.32
_olex2_refinement_description
;
1. Fixed Uiso
 At 1.2 times of:
  All C(H) groups, All C(H,H) groups, All N(H) groups
 At 1.5 times of:
  All C(H,H,H) groups
2.a Ternary CH refined with riding coordinates:
 C17(H17), C18(H18), C27(H27), C28(H28)
2.b Secondary CH2 refined with riding coordinates:
 C31(H31A,H31B), C32(H32A,H32B), C33(H33A,H33B), C34(H34A,H34B)
2.c Aromatic/amide H refined with riding coordinates:
 C13(H13), C14(H14), C15(H15), C23(H23), C24(H24), C25(H25)
2.d Idealised Me refined as rotating group:
 C10(H10A,H10B,H10C), C41(H41A,H41B,H41C), C42(H42A,H42B,H42C), C43(H43A,H43B,
 H43C), C44(H44A,H44B,H44C), C45(H45A,H45B,H45C), C46(H46A,H46B,H46C), C47(H47A,
 H47B,H47C), C48(H48A,H48B,H48C)
;
_smtbx_masks_void_probe_radius 1.2
_smtbx_masks_void_truncation_radius 1.2
_olex2_submission_special_instructions 'No special instructions were received'
_oxdiff_exptl_absorpt_empirical_details
;
Empirical correction (ABSPACK) includes:
- Absorption correction using spherical harmonics
- Frame scaling
;
_oxdiff_exptl_absorpt_empirical_full_max 2.241
_oxdiff_exptl_absorpt_empirical_full_min 0.283

loop_
_space_group_symop_operation_xyz
'x, y, z'
'-x+1/2, -y, z+1/2'
'-x, y+1/2, -z+1/2'
'x+1/2, -y+1/2, -z'
'-x, -y, -z'
'x-1/2, y, -z-1/2'
'x, -y-1/2, z-1/2'
'-x-1/2, y-1/2, z'

loop_
_atom_site_label
_atom_site_type_symbol
_atom_site_fract_x
_atom_site_fract_y
_atom_site_fract_z
_atom_site_U_iso_or_equiv
_atom_site_adp_type
_atom_site_occupancy
_atom_site_site_symmetry_order
_atom_site_calc_flag
_atom_site_refinement_flags_posn
_atom_site_refinement_flags_adp
_atom_site_refinement_flags_occupancy
_atom_site_disorder_assembly
_atom_site_disorder_group
Ni1 Ni 0.31836(3) 0.43968(2) 0.46955(3) 0.03270(16) Uani 1 1 d . . . . .
S1 S 0.27048(7) 0.51012(5) 0.54619(6) 0.0446(3) Uani 1 1 d . . . . .
S2 S 0.31501(7) 0.37156(6) 0.56366(6) 0.0531(4) Uani 1 1 d . . . . .
P1 P 0.25940(7) 0.43916(6) 0.62142(6) 0.0420(3) Uani 1 1 d . . . . .
O1 O 0.17240(17) 0.41960(16) 0.62691(17) 0.0565(9) Uani 1 1 d . . . . .
O2 O 0.28221(18) 0.45151(16) 0.69856(16) 0.0598(9) Uani 1 1 d . . . . .
N1 N 0.25992(19) 0.50672(15) 0.34522(18) 0.0344(8) Uani 1 1 d . . . . .
H1 H 0.256(2) 0.5293(17) 0.302(2) 0.041 Uiso 1 1 d . U . . .
N2 N 0.4105(2) 0.34790(16) 0.38576(19) 0.0427(9) Uani 1 1 d . . . . .
N3 N 0.38546(19) 0.52238(16) 0.36453(18) 0.0391(9) Uani 1 1 d . . . . .
N4 N 0.5287(2) 0.5556(2) 0.3080(3) 0.0737(15) Uani 1 1 d . . . . .
H4 H 0.576(3) 0.554(2) 0.284(3) 0.088 Uiso 1 1 d . U . . .
C1 C 0.3209(2) 0.49622(19) 0.3871(2) 0.0328(9) Uani 1 1 d . . . . .
C2 C 0.3707(2) 0.38197(19) 0.4158(2) 0.0377(10) Uani 1 1 d . . . . .
C10 C 0.1300(3) 0.4048(2) 0.5613(3) 0.0678(15) Uani 1 1 d . . . . .
H10A H 0.1579 0.3751 0.5317 0.102 Uiso 1 1 calc R U . . .
H10B H 0.1216 0.4425 0.5331 0.102 Uiso 1 1 calc R U . . .
H10C H 0.0821 0.3867 0.5751 0.102 Uiso 1 1 calc R U . . .
C11 C 0.1825(2) 0.4928(2) 0.3690(2) 0.0373(10) Uani 1 1 d . . . . .
C12 C 0.1419(3) 0.5422(2) 0.4015(2) 0.0433(11) Uani 1 1 d . . . . .
C13 C 0.0671(3) 0.5310(3) 0.4193(3) 0.0577(14) Uani 1 1 d . . . . .
H13 H 0.0386 0.5627 0.4416 0.069 Uiso 1 1 calc R U . . .
C14 C 0.0337(3) 0.4734(3) 0.4047(3) 0.0672(16) Uani 1 1 d . . . . .
H14 H -0.0171 0.4671 0.4165 0.081 Uiso 1 1 calc R U . . .
C15 C 0.0743(3) 0.4260(3) 0.3733(3) 0.0590(14) Uani 1 1 d . . . . .
H15 H 0.0512 0.3874 0.3643 0.071 Uiso 1 1 calc R U . . .
C16 C 0.1505(2) 0.4347(2) 0.3544(2) 0.0437(11) Uani 1 1 d . . . . .
C17 C 0.1768(3) 0.6066(2) 0.4153(3) 0.0551(13) Uani 1 1 d . . . . .
H17 H 0.2314 0.6006 0.4224 0.066 Uiso 1 1 calc R U . . .
C18 C 0.1929(3) 0.3831(2) 0.3136(3) 0.0502(12) Uani 1 1 d . . . . .
H18 H 0.2468 0.3941 0.3136 0.060 Uiso 1 1 calc R U . . .
C21 C 0.4622(3) 0.30614(18) 0.3512(2) 0.0442(12) Uani 1 1 d . . . . .
C22 C 0.4439(3) 0.2837(2) 0.2808(3) 0.0512(13) Uani 1 1 d . . . . .
C23 C 0.4966(4) 0.2406(2) 0.2501(3) 0.0707(17) Uani 1 1 d . . . . .
H23 H 0.4879 0.2238 0.2032 0.085 Uiso 1 1 calc R U . . .
C24 C 0.5601(4) 0.2233(2) 0.2886(4) 0.0770(18) Uani 1 1 d . . . . .
H24 H 0.5928 0.1939 0.2679 0.092 Uiso 1 1 calc R U . . .
C25 C 0.5765(3) 0.2481(2) 0.3564(3) 0.0617(14) Uani 1 1 d . . . . .
H25 H 0.6213 0.2368 0.3801 0.074 Uiso 1 1 calc R U . . .
C26 C 0.5270(3) 0.2902(2) 0.3910(3) 0.0497(12) Uani 1 1 d . . . . .
C27 C 0.3733(3) 0.3052(2) 0.2415(3) 0.0568(13) Uani 1 1 d . . . . .
H27 H 0.3334 0.3089 0.2791 0.068 Uiso 1 1 calc R U . . .
C28 C 0.5439(3) 0.3175(2) 0.4666(3) 0.0573(13) Uani 1 1 d . . . . .
H28 H 0.5197 0.3590 0.4692 0.069 Uiso 1 1 calc R U . . .
C31 C 0.3935(3) 0.5659(2) 0.3011(2) 0.0497(12) Uani 1 1 d . . . . .
H31A H 0.3943 0.6090 0.3192 0.060 Uiso 1 1 calc R U . . .
H31B H 0.3503 0.5613 0.2682 0.060 Uiso 1 1 calc R U . . .
C32 C 0.4649(3) 0.5528(2) 0.2589(3) 0.0542(13) Uani 1 1 d . . . . .
H32A H 0.4620 0.5114 0.2364 0.065 Uiso 1 1 calc R U . . .
H32B H 0.4709 0.5837 0.2196 0.065 Uiso 1 1 calc R U . . .
C33 C 0.5228(3) 0.5061(3) 0.3650(3) 0.0662(15) Uani 1 1 d . . . . .
H33A H 0.5676 0.5061 0.3961 0.079 Uiso 1 1 calc R U . . .
H33B H 0.5184 0.4651 0.3416 0.079 Uiso 1 1 calc R U . . .
C34 C 0.4536(2) 0.5195(2) 0.4109(2) 0.0457(11) Uani 1 1 d . . . . .
H34A H 0.4476 0.4867 0.4480 0.055 Uiso 1 1 calc R U . . .
H34B H 0.4601 0.5593 0.4366 0.055 Uiso 1 1 calc R U . . .
C41 C 0.1463(3) 0.6397(3) 0.4835(3) 0.0840(19) Uani 1 1 d . . . . .
H41A H 0.1729 0.6787 0.4905 0.126 Uiso 1 1 calc R U . . .
H41B H 0.1534 0.6134 0.5263 0.126 Uiso 1 1 calc R U . . .
H41C H 0.0932 0.6481 0.4769 0.126 Uiso 1 1 calc R U . . .
C42 C 0.1660(4) 0.6475(3) 0.3462(3) 0.093(2) Uani 1 1 d . . . . .
H42A H 0.1130 0.6556 0.3389 0.139 Uiso 1 1 calc R U . . .
H42B H 0.1859 0.6259 0.3035 0.139 Uiso 1 1 calc R U . . .
H42C H 0.1924 0.6866 0.3526 0.139 Uiso 1 1 calc R U . . .
C43 C 0.1845(3) 0.3186(2) 0.3519(3) 0.0739(17) Uani 1 1 d . . . . .
H43A H 0.2055 0.3208 0.4010 0.111 Uiso 1 1 calc R U . . .
H43B H 0.2110 0.2873 0.3236 0.111 Uiso 1 1 calc R U . . .
H43C H 0.1318 0.3077 0.3549 0.111 Uiso 1 1 calc R U . . .
C44 C 0.1662(3) 0.3808(2) 0.2329(3) 0.0736(17) Uani 1 1 d . . . . .
H44A H 0.1757 0.4206 0.2095 0.110 Uiso 1 1 calc R U . . .
H44B H 0.1129 0.3719 0.2314 0.110 Uiso 1 1 calc R U . . .
H44C H 0.1933 0.3483 0.2069 0.110 Uiso 1 1 calc R U . . .
C45 C 0.3844(3) 0.3710(3) 0.2073(3) 0.0834(18) Uani 1 1 d . . . . .
H45A H 0.4033 0.3993 0.2446 0.125 Uiso 1 1 calc R U . . .
H45B H 0.3367 0.3863 0.1890 0.125 Uiso 1 1 calc R U . . .
H45C H 0.4200 0.3685 0.1671 0.125 Uiso 1 1 calc R U . . .
C46 C 0.3445(4) 0.2603(3) 0.1824(3) 0.094(2) Uani 1 1 d . . . . .
H46A H 0.3779 0.2614 0.1402 0.141 Uiso 1 1 calc R U . . .
H46B H 0.2945 0.2727 0.1673 0.141 Uiso 1 1 calc R U . . .
H46C H 0.3430 0.2183 0.2021 0.141 Uiso 1 1 calc R U . . .
C47 C 0.5091(4) 0.2771(3) 0.5261(3) 0.107(2) Uani 1 1 d . . . . .
H47A H 0.4582 0.2664 0.5123 0.160 Uiso 1 1 calc R U . . .
H47B H 0.5085 0.2999 0.5722 0.160 Uiso 1 1 calc R U . . .
H47C H 0.5384 0.2394 0.5319 0.160 Uiso 1 1 calc R U . . .
C48 C 0.6276(3) 0.3266(3) 0.4825(3) 0.095(2) Uani 1 1 d . . . . .
H48A H 0.6523 0.2863 0.4841 0.142 Uiso 1 1 calc R U . . .
H48B H 0.6337 0.3474 0.5295 0.142 Uiso 1 1 calc R U . . .
H48C H 0.6498 0.3519 0.4440 0.142 Uiso 1 1 calc R U . . .

loop_
_atom_site_aniso_label
_atom_site_aniso_U_11
_atom_site_aniso_U_22
_atom_site_aniso_U_33
_atom_site_aniso_U_23
_atom_site_aniso_U_13
_atom_site_aniso_U_12
Ni1 0.0362(3) 0.0414(3) 0.0205(3) 0.0011(2) 0.0010(2) 0.0041(2)
S1 0.0563(8) 0.0466(6) 0.0309(6) -0.0019(5) 0.0028(5) 0.0079(5)
S2 0.0703(9) 0.0545(7) 0.0344(6) 0.0141(6) 0.0115(6) 0.0194(6)
P1 0.0429(8) 0.0607(7) 0.0224(6) 0.0023(5) 0.0041(5) 0.0066(6)
O1 0.043(2) 0.087(2) 0.0388(19) 0.0077(17) 0.0065(15) -0.0027(17)
O2 0.065(2) 0.089(2) 0.0253(17) -0.0007(16) -0.0006(15) 0.0070(18)
N1 0.033(2) 0.046(2) 0.0241(17) 0.0053(16) 0.0002(16) -0.0015(16)
N2 0.054(3) 0.045(2) 0.030(2) -0.0029(17) 0.0073(18) 0.0039(18)
N3 0.031(2) 0.055(2) 0.0309(19) 0.0090(17) -0.0026(16) -0.0056(17)
N4 0.037(3) 0.108(4) 0.077(4) 0.028(3) 0.008(2) -0.016(3)
C1 0.029(2) 0.047(2) 0.023(2) -0.0007(19) -0.0014(18) 0.0043(19)
C2 0.043(3) 0.046(3) 0.024(2) 0.003(2) 0.0016(19) 0.004(2)
C10 0.046(3) 0.089(4) 0.068(4) 0.012(3) -0.006(3) -0.007(3)
C11 0.030(2) 0.055(3) 0.027(2) 0.009(2) -0.0021(18) 0.003(2)
C12 0.033(3) 0.063(3) 0.035(2) 0.007(2) -0.001(2) 0.010(2)
C13 0.044(3) 0.081(4) 0.048(3) 0.001(3) 0.002(2) 0.019(3)
C14 0.033(3) 0.119(5) 0.050(3) 0.009(3) 0.004(2) 0.002(3)
C15 0.041(3) 0.083(4) 0.052(3) 0.007(3) -0.004(3) -0.015(3)
C16 0.031(3) 0.068(3) 0.032(2) 0.007(2) -0.0053(19) -0.004(2)
C17 0.059(4) 0.061(3) 0.045(3) -0.001(2) -0.006(2) 0.013(3)
C18 0.049(3) 0.052(3) 0.050(3) -0.007(2) -0.003(2) -0.004(2)
C21 0.060(3) 0.034(2) 0.039(3) -0.010(2) 0.017(2) -0.001(2)
C22 0.071(4) 0.039(3) 0.044(3) -0.009(2) 0.016(3) -0.012(2)
C23 0.111(5) 0.049(3) 0.053(3) -0.023(3) 0.034(3) -0.006(3)
C24 0.095(5) 0.050(3) 0.086(5) -0.009(3) 0.025(4) 0.010(3)
C25 0.067(4) 0.051(3) 0.067(4) -0.001(3) 0.018(3) 0.010(3)
C26 0.061(4) 0.044(3) 0.044(3) 0.000(2) 0.012(2) 0.003(2)
C27 0.078(4) 0.052(3) 0.040(3) -0.011(2) 0.010(3) -0.013(3)
C28 0.061(4) 0.061(3) 0.050(3) 0.002(3) 0.001(3) 0.014(3)
C31 0.044(3) 0.067(3) 0.038(3) 0.024(2) 0.004(2) -0.007(2)
C32 0.059(4) 0.060(3) 0.043(3) 0.012(2) 0.013(3) -0.008(2)
C33 0.032(3) 0.097(4) 0.070(4) 0.016(3) 0.000(3) 0.005(3)
C34 0.042(3) 0.054(3) 0.040(3) 0.002(2) -0.010(2) -0.012(2)
C41 0.088(5) 0.085(4) 0.079(4) -0.023(4) -0.004(4) 0.022(3)
C42 0.140(6) 0.067(4) 0.071(4) 0.019(3) -0.007(4) 0.004(4)
C43 0.074(4) 0.061(3) 0.087(5) 0.006(3) 0.000(3) -0.005(3)
C44 0.091(5) 0.080(4) 0.050(3) -0.010(3) -0.006(3) -0.018(3)
C45 0.090(5) 0.089(4) 0.071(4) 0.017(3) -0.002(3) -0.021(4)
C46 0.121(6) 0.098(5) 0.062(4) -0.030(4) -0.007(4) -0.018(4)
C47 0.130(6) 0.144(6) 0.046(4) 0.005(4) 0.008(4) -0.040(5)
C48 0.081(5) 0.114(5) 0.090(5) -0.010(4) 0.004(4) -0.016(4)

loop_
_atom_type_symbol
_atom_type_description
_atom_type_scat_dispersion_real
_atom_type_scat_dispersion_imag
_atom_type_scat_source
C C 0.0033 0.0016 'International Tables Vol C Tables 4.2.6.8 and 6.1.1.4'
H H 0.0000 0.0000 'International Tables Vol C Tables 4.2.6.8 and 6.1.1.4'
N N 0.0061 0.0033 'International Tables Vol C Tables 4.2.6.8 and 6.1.1.4'
Ni Ni 0.3393 1.1124 'International Tables Vol C Tables 4.2.6.8 and 6.1.1.4'
O O 0.0106 0.0060 'International Tables Vol C Tables 4.2.6.8 and 6.1.1.4'
P P 0.1023 0.0942 'International Tables Vol C Tables 4.2.6.8 and 6.1.1.4'
S S 0.1246 0.1234 'International Tables Vol C Tables 4.2.6.8 and 6.1.1.4'

loop_
_exptl_crystal_face_index_h
_exptl_crystal_face_index_k
_exptl_crystal_face_index_l
_exptl_crystal_face_perp_dist
4 -29 2 0.0164
-4 29 -1 0.0377
-3 0 -25 0.1515
3 0 25 0.1355
24 5 -3 0.0426
-24 -5 3 0.0426

loop_
_geom_angle_atom_site_label_1
_geom_angle_atom_site_label_2
_geom_angle_atom_site_label_3
_geom_angle
_geom_angle_site_symmetry_1
_geom_angle_site_symmetry_3
_geom_angle_publ_flag
S1 Ni1 S2 87.40(5) . . ?
C1 Ni1 S1 93.92(12) . . ?
C1 Ni1 S2 178.48(12) . . ?
C2 Ni1 S1 171.02(14) . . ?
C2 Ni1 S2 88.87(13) . . ?
C2 Ni1 C1 89.94(17) . . ?
P1 S1 Ni1 87.18(5) . . ?
P1 S2 Ni1 86.73(5) . . ?
S2 P1 S1 97.85(6) . . ?
O1 P1 S1 109.07(13) . . ?
O1 P1 S2 108.30(14) . . ?
O2 P1 S1 118.05(16) . . ?
O2 P1 S2 118.60(15) . . ?
O2 P1 O1 104.59(18) . . ?
C10 O1 P1 120.6(3) . . ?
C1 N1 H1 129(3) . . ?
C1 N1 C11 123.7(3) . . ?
C11 N1 H1 106(2) . . ?
C2 N2 C21 177.3(5) . . ?
C1 N3 C31 125.5(3) . . ?
C1 N3 C34 120.7(3) . . ?
C34 N3 C31 112.8(3) . . ?
C32 N4 H4 114(4) . . ?
C32 N4 C33 110.2(4) . . ?
C33 N4 H4 111(3) . . ?
N1 C1 Ni1 121.8(3) . . ?
N3 C1 Ni1 121.3(3) . . ?
N3 C1 N1 116.6(4) . . ?
N2 C2 Ni1 172.7(4) . . ?
O1 C10 H10A 109.5 . . ?
O1 C10 H10B 109.5 . . ?
O1 C10 H10C 109.5 . . ?
H10A C10 H10B 109.5 . . ?
H10A C10 H10C 109.5 . . ?
H10B C10 H10C 109.5 . . ?
C12 C11 N1 116.8(4) . . ?
C16 C11 N1 120.4(4) . . ?
C16 C11 C12 122.7(4) . . ?
C11 C12 C17 122.3(4) . . ?
C13 C12 C11 117.3(5) . . ?
C13 C12 C17 120.4(4) . . ?
C12 C13 H13 119.4 . . ?
C12 C13 C14 121.1(5) . . ?
C14 C13 H13 119.4 . . ?
C13 C14 H14 119.7 . . ?
C15 C14 C13 120.7(5) . . ?
C15 C14 H14 119.7 . . ?
C14 C15 H15 119.7 . . ?
C14 C15 C16 120.7(5) . . ?
C16 C15 H15 119.7 . . ?
C11 C16 C15 117.6(4) . . ?
C11 C16 C18 122.4(4) . . ?
C15 C16 C18 119.8(4) . . ?
C12 C17 H17 107.7 . . ?
C12 C17 C42 109.1(4) . . ?
C41 C17 C12 114.0(4) . . ?
C41 C17 H17 107.7 . . ?
C41 C17 C42 110.6(4) . . ?
C42 C17 H17 107.7 . . ?
C16 C18 H18 107.8 . . ?
C16 C18 C43 112.2(4) . . ?
C16 C18 C44 109.4(4) . . ?
C43 C18 H18 107.8 . . ?
C44 C18 H18 107.8 . . ?
C44 C18 C43 111.6(4) . . ?
C22 C21 N2 117.7(4) . . ?
C26 C21 N2 117.1(4) . . ?
C26 C21 C22 125.2(4) . . ?
C21 C22 C23 115.0(5) . . ?
C21 C22 C27 121.1(4) . . ?
C23 C22 C27 123.8(5) . . ?
C22 C23 H23 119.5 . . ?
C24 C23 C22 120.9(5) . . ?
C24 C23 H23 119.5 . . ?
C23 C24 H24 119.1 . . ?
C25 C24 C23 121.7(5) . . ?
C25 C24 H24 119.1 . . ?
C24 C25 H25 119.5 . . ?
C24 C25 C26 120.9(5) . . ?
C26 C25 H25 119.5 . . ?
C21 C26 C25 116.1(5) . . ?
C21 C26 C28 122.3(4) . . ?
C25 C26 C28 121.6(5) . . ?
C22 C27 H27 107.1 . . ?
C22 C27 C45 111.0(4) . . ?
C22 C27 C46 114.6(4) . . ?
C45 C27 H27 107.1 . . ?
C46 C27 H27 107.1 . . ?
C46 C27 C45 109.5(5) . . ?
C26 C28 H28 107.5 . . ?
C26 C28 C48 114.3(4) . . ?
C47 C28 C26 110.1(4) . . ?
C47 C28 H28 107.5 . . ?
C47 C28 C48 109.6(5) . . ?
C48 C28 H28 107.5 . . ?
N3 C31 H31A 109.5 . . ?
N3 C31 H31B 109.5 . . ?
N3 C31 C32 110.9(4) . . ?
H31A C31 H31B 108.0 . . ?
C32 C31 H31A 109.5 . . ?
C32 C31 H31B 109.5 . . ?
N4 C32 C31 109.9(4) . . ?
N4 C32 H32A 109.7 . . ?
N4 C32 H32B 109.7 . . ?
C31 C32 H32A 109.7 . . ?
C31 C32 H32B 109.7 . . ?
H32A C32 H32B 108.2 . . ?
N4 C33 H33A 110.1 . . ?
N4 C33 H33B 110.1 . . ?
N4 C33 C34 107.8(4) . . ?
H33A C33 H33B 108.5 . . ?
C34 C33 H33A 110.1 . . ?
C34 C33 H33B 110.1 . . ?
N3 C34 C33 111.2(4) . . ?
N3 C34 H34A 109.4 . . ?
N3 C34 H34B 109.4 . . ?
C33 C34 H34A 109.4 . . ?
C33 C34 H34B 109.4 . . ?
H34A C34 H34B 108.0 . . ?
C17 C41 H41A 109.5 . . ?
C17 C41 H41B 109.5 . . ?
C17 C41 H41C 109.5 . . ?
H41A C41 H41B 109.5 . . ?
H41A C41 H41C 109.5 . . ?
H41B C41 H41C 109.5 . . ?
C17 C42 H42A 109.5 . . ?
C17 C42 H42B 109.5 . . ?
C17 C42 H42C 109.5 . . ?
H42A C42 H42B 109.5 . . ?
H42A C42 H42C 109.5 . . ?
H42B C42 H42C 109.5 . . ?
C18 C43 H43A 109.5 . . ?
C18 C43 H43B 109.5 . . ?
C18 C43 H43C 109.5 . . ?
H43A C43 H43B 109.5 . . ?
H43A C43 H43C 109.5 . . ?
H43B C43 H43C 109.5 . . ?
C18 C44 H44A 109.5 . . ?
C18 C44 H44B 109.5 . . ?
C18 C44 H44C 109.5 . . ?
H44A C44 H44B 109.5 . . ?
H44A C44 H44C 109.5 . . ?
H44B C44 H44C 109.5 . . ?
C27 C45 H45A 109.5 . . ?
C27 C45 H45B 109.5 . . ?
C27 C45 H45C 109.5 . . ?
H45A C45 H45B 109.5 . . ?
H45A C45 H45C 109.5 . . ?
H45B C45 H45C 109.5 . . ?
C27 C46 H46A 109.5 . . ?
C27 C46 H46B 109.5 . . ?
C27 C46 H46C 109.5 . . ?
H46A C46 H46B 109.5 . . ?
H46A C46 H46C 109.5 . . ?
H46B C46 H46C 109.5 . . ?
C28 C47 H47A 109.5 . . ?
C28 C47 H47B 109.5 . . ?
C28 C47 H47C 109.5 . . ?
H47A C47 H47B 109.5 . . ?
H47A C47 H47C 109.5 . . ?
H47B C47 H47C 109.5 . . ?
C28 C48 H48A 109.5 . . ?
C28 C48 H48B 109.5 . . ?
C28 C48 H48C 109.5 . . ?
H48A C48 H48B 109.5 . . ?
H48A C48 H48C 109.5 . . ?
H48B C48 H48C 109.5 . . ?

loop_
_geom_bond_atom_site_label_1
_geom_bond_atom_site_label_2
_geom_bond_distance
_geom_bond_site_symmetry_2
_geom_bond_publ_flag
Ni1 S1 2.2032(12) . ?
Ni1 S2 2.2280(12) . ?
Ni1 C1 1.909(4) . ?
Ni1 C2 1.814(4) . ?
S1 P1 2.0351(16) . ?
S2 P1 2.0259(16) . ?
P1 O1 1.594(3) . ?
P1 O2 1.469(3) . ?
O1 C10 1.433(5) . ?
N1 H1 0.91(4) . ?
N1 C1 1.332(5) . ?
N1 C11 1.462(5) . ?
N2 C2 1.144(5) . ?
N2 C21 1.417(5) . ?
N3 C1 1.332(5) . ?
N3 C31 1.476(5) . ?
N3 C34 1.465(5) . ?
N4 H4 0.93(5) . ?
N4 C32 1.432(6) . ?
N4 C33 1.471(6) . ?
C10 H10A 0.9600 . ?
C10 H10B 0.9600 . ?
C10 H10C 0.9600 . ?
C11 C12 1.398(6) . ?
C11 C16 1.383(6) . ?
C12 C13 1.380(6) . ?
C12 C17 1.520(6) . ?
C13 H13 0.9300 . ?
C13 C14 1.382(7) . ?
C14 H14 0.9300 . ?
C14 C15 1.359(7) . ?
C15 H15 0.9300 . ?
C15 C16 1.400(6) . ?
C16 C18 1.516(6) . ?
C17 H17 0.9800 . ?
C17 C41 1.515(6) . ?
C17 C42 1.529(7) . ?
C18 H18 0.9800 . ?
C18 C43 1.539(6) . ?
C18 C44 1.529(6) . ?
C21 C22 1.392(6) . ?
C21 C26 1.391(6) . ?
C22 C23 1.417(6) . ?
C22 C27 1.504(7) . ?
C23 H23 0.9300 . ?
C23 C24 1.367(7) . ?
C24 H24 0.9300 . ?
C24 C25 1.360(7) . ?
C25 H25 0.9300 . ?
C25 C26 1.398(6) . ?
C26 C28 1.509(6) . ?
C27 H27 0.9800 . ?
C27 C45 1.540(6) . ?
C27 C46 1.515(6) . ?
C28 H28 0.9800 . ?
C28 C47 1.503(7) . ?
C28 C48 1.517(7) . ?
C31 H31A 0.9700 . ?
C31 H31B 0.9700 . ?
C31 C32 1.497(6) . ?
C32 H32A 0.9700 . ?
C32 H32B 0.9700 . ?
C33 H33A 0.9700 . ?
C33 H33B 0.9700 . ?
C33 C34 1.502(6) . ?
C34 H34A 0.9700 . ?
C34 H34B 0.9700 . ?
C41 H41A 0.9600 . ?
C41 H41B 0.9600 . ?
C41 H41C 0.9600 . ?
C42 H42A 0.9600 . ?
C42 H42B 0.9600 . ?
C42 H42C 0.9600 . ?
C43 H43A 0.9600 . ?
C43 H43B 0.9600 . ?
C43 H43C 0.9600 . ?
C44 H44A 0.9600 . ?
C44 H44B 0.9600 . ?
C44 H44C 0.9600 . ?
C45 H45A 0.9600 . ?
C45 H45B 0.9600 . ?
C45 H45C 0.9600 . ?
C46 H46A 0.9600 . ?
C46 H46B 0.9600 . ?
C46 H46C 0.9600 . ?
C47 H47A 0.9600 . ?
C47 H47B 0.9600 . ?
C47 H47C 0.9600 . ?
C48 H48A 0.9600 . ?
C48 H48B 0.9600 . ?
C48 H48C 0.9600 . ?

loop_
_geom_torsion_atom_site_label_1
_geom_torsion_atom_site_label_2
_geom_torsion_atom_site_label_3
_geom_torsion_atom_site_label_4
_geom_torsion
_geom_torsion_site_symmetry_1
_geom_torsion_site_symmetry_2
_geom_torsion_site_symmetry_3
_geom_torsion_site_symmetry_4
_geom_torsion_publ_flag
S1 P1 O1 C10 51.9(4) . . . . ?
S2 P1 O1 C10 -53.5(4) . . . . ?
O2 P1 O1 C10 179.1(3) . . . . ?
N1 C11 C12 C13 175.6(4) . . . . ?
N1 C11 C12 C17 -2.9(6) . . . . ?
N1 C11 C16 C15 -175.1(4) . . . . ?
N1 C11 C16 C18 -0.3(6) . . . . ?
N2 C21 C22 C23 -178.1(4) . . . . ?
N2 C21 C22 C27 2.6(6) . . . . ?
N2 C21 C26 C25 178.9(4) . . . . ?
N2 C21 C26 C28 -2.1(6) . . . . ?
N3 C31 C32 N4 -55.5(5) . . . . ?
N4 C33 C34 N3 57.4(5) . . . . ?
C1 N1 C11 C12 94.0(5) . . . . ?
C1 N1 C11 C16 -90.5(5) . . . . ?
C1 N3 C31 C32 -140.9(4) . . . . ?
C1 N3 C34 C33 138.5(4) . . . . ?
C11 N1 C1 Ni1 19.1(5) . . . . ?
C11 N1 C1 N3 -167.1(4) . . . . ?
C11 C12 C13 C14 -0.8(7) . . . . ?
C11 C12 C17 C41 -147.7(4) . . . . ?
C11 C12 C17 C42 88.2(5) . . . . ?
C11 C16 C18 C43 134.3(4) . . . . ?
C11 C16 C18 C44 -101.3(5) . . . . ?
C12 C11 C16 C15 0.2(6) . . . . ?
C12 C11 C16 C18 175.0(4) . . . . ?
C12 C13 C14 C15 1.1(8) . . . . ?
C13 C12 C17 C41 33.9(6) . . . . ?
C13 C12 C17 C42 -90.2(5) . . . . ?
C13 C14 C15 C16 -0.7(8) . . . . ?
C14 C15 C16 C11 0.1(7) . . . . ?
C14 C15 C16 C18 -174.9(5) . . . . ?
C15 C16 C18 C43 -51.0(6) . . . . ?
C15 C16 C18 C44 73.4(5) . . . . ?
C16 C11 C12 C13 0.2(6) . . . . ?
C16 C11 C12 C17 -178.2(4) . . . . ?
C17 C12 C13 C14 177.7(4) . . . . ?
C21 C22 C23 C24 0.2(7) . . . . ?
C21 C22 C27 C45 78.2(6) . . . . ?
C21 C22 C27 C46 -157.1(4) . . . . ?
C21 C26 C28 C47 89.0(6) . . . . ?
C21 C26 C28 C48 -147.1(5) . . . . ?
C22 C21 C26 C25 -0.2(7) . . . . ?
C22 C21 C26 C28 178.8(4) . . . . ?
C22 C23 C24 C25 -2.2(9) . . . . ?
C23 C22 C27 C45 -101.0(5) . . . . ?
C23 C22 C27 C46 23.7(7) . . . . ?
C23 C24 C25 C26 3.0(9) . . . . ?
C24 C25 C26 C21 -1.8(7) . . . . ?
C24 C25 C26 C28 179.2(5) . . . . ?
C25 C26 C28 C47 -92.0(6) . . . . ?
C25 C26 C28 C48 31.9(7) . . . . ?
C26 C21 C22 C23 1.0(7) . . . . ?
C26 C21 C22 C27 -178.3(4) . . . . ?
C27 C22 C23 C24 179.5(5) . . . . ?
C31 N3 C1 Ni1 179.2(3) . . . . ?
C31 N3 C1 N1 5.5(6) . . . . ?
C31 N3 C34 C33 -52.3(5) . . . . ?
C32 N4 C33 C34 -63.7(6) . . . . ?
C33 N4 C32 C31 63.2(5) . . . . ?
C34 N3 C1 Ni1 -13.0(5) . . . . ?
C34 N3 C1 N1 173.2(4) . . . . ?
C34 N3 C31 C32 50.5(5) . . . . ?

loop_
_exptl_oxdiff_crystal_face_indexfrac_h
_exptl_oxdiff_crystal_face_indexfrac_k
_exptl_oxdiff_crystal_face_indexfrac_l
_exptl_oxdiff_crystal_face_x
_exptl_oxdiff_crystal_face_y
_exptl_oxdiff_crystal_face_z
4.4009 -29.3622 2.2000 -0.1031 -0.7879 -0.6072
-4.2934 29.4716 -1.1074 0.1065 0.8132 0.5721
-2.7692 -0.4793 -25.2019 -0.0706 -0.5278 0.8464
2.7692 0.4793 25.2019 0.0706 0.5278 -0.8464
24.4171 4.8174 -2.6787 -0.9914 0.1306 -0.0089
-24.4171 -4.8174 2.6787 0.9914 -0.1306 0.0089
